data_4347108
loop_
_publ_author_name
'Kumar, Anuj'
'Gangwar, Manoj Kumar'
'Prakasham, A. P.'
'Mhatre, Darshan'
'Kalita, Alok Ch'
'Ghosh, Prasenjit'

_publ_section_title
;
 Accessing a Biologically Relevant Benzofuran Skeleton by a One-Pot Tandem
 Heck Alkynylation/Cyclization Reaction Using Well-Defined Palladium
 N-Heterocyclic Carbene Complexes.
;
_journal_issue 6
_journal_name_full 'Inorganic chemistry'
_journal_page_first 2882
_journal_page_last 2893
_journal_paper_doi 10.1021/acs.inorgchem.5b02727
_journal_volume 55
_journal_year 2016
_chemical_absolute_configuration ad
_chemical_formula_moiety 'C30 H30 F12 N8 O8 Pd2, 2(C2 H3 N)'
_chemical_formula_sum 'C34 H36 F12 N10 O8 Pd2'
_chemical_formula_weight 1153.53
_space_group_IT_number 2
_space_group_name_Hall '-P 1'
_space_group_name_H-M_alt 'P -1'
_symmetry_cell_setting triclinic
_symmetry_space_group_name_Hall '-P 1'
_symmetry_space_group_name_H-M 'P -1'
_atom_sites_solution_hydrogens geom
_atom_sites_solution_primary direct
_atom_sites_solution_secondary difmap
_audit_creation_method SHELXL-97
_cell_angle_alpha 100.223(3)
_cell_angle_beta 97.906(4)
_cell_angle_gamma 103.880(5)
_cell_formula_units_Z 1
_cell_length_a 8.698(3)
_cell_length_b 10.803(3)
_cell_length_c 12.362(4)
_cell_measurement_reflns_used 2891
_cell_measurement_temperature 100(2)
_cell_measurement_theta_max 29.19
_cell_measurement_theta_min 4.57
_cell_volume 1089.9(6)
_computing_cell_refinement 'Rigaku CrystalClear'
_computing_data_collection 'Rigaku CrystalClear'
_computing_data_reduction 'Rigaku CrystalClear'
_computing_molecular_graphics 'Rigaku SHELXTL (Sheldrick, 2008)'
_computing_publication_material 'Rigaku SHELXTL (Sheldrick, 2008)'
_computing_structure_refinement 'Rigaku SHELXTL (Sheldrick, 2008)'
_computing_structure_solution 'Rigaku SHELXTL (Sheldrick, 2008)'
_diffrn_ambient_temperature 100(2)
_diffrn_measured_fraction_theta_full 0.991
_diffrn_measured_fraction_theta_max 0.991
_diffrn_measurement_device_type 'Rigaku CCD'
_diffrn_measurement_method '\w scans'
_diffrn_radiation_monochromator graphite
_diffrn_radiation_source 'fine-focus sealed tube'
_diffrn_radiation_type MoK\a
_diffrn_radiation_wavelength 0.71075
_diffrn_reflns_av_R_equivalents 0.0820
_diffrn_reflns_av_sigmaI/netI 0.0951
_diffrn_reflns_limit_h_max 11
_diffrn_reflns_limit_h_min -11
_diffrn_reflns_limit_k_max 14
_diffrn_reflns_limit_k_min -14
_diffrn_reflns_limit_l_max 16
_diffrn_reflns_limit_l_min -16
_diffrn_reflns_number 27980
_diffrn_reflns_theta_full 25.50
_diffrn_reflns_theta_max 29.19
_diffrn_reflns_theta_min 4.57
_diffrn_standards_number 0
_exptl_absorpt_coefficient_mu 0.937
_exptl_absorpt_correction_T_max 0.928
_exptl_absorpt_correction_T_min 0.821
_exptl_absorpt_correction_type multi-scan
_exptl_absorpt_process_details CrystalClear
_exptl_crystal_colour Colorless
_exptl_crystal_density_diffrn 1.758
_exptl_crystal_density_method 'not measured'
_exptl_crystal_description Prism
_exptl_crystal_F_000 574
_exptl_crystal_size_max 0.21
_exptl_crystal_size_mid 0.15
_exptl_crystal_size_min 0.08
_platon_squeeze_details
;
;
_refine_diff_density_max 3.456
_refine_diff_density_min -2.840
_refine_diff_density_rms 0.209
_refine_ls_extinction_method none
_refine_ls_goodness_of_fit_ref 1.080
_refine_ls_hydrogen_treatment constr
_refine_ls_matrix_type full
_refine_ls_number_parameters 299
_refine_ls_number_reflns 5853
_refine_ls_number_restraints 18
_refine_ls_restrained_S_all 6.251
_refine_ls_R_factor_all 0.0922
_refine_ls_R_factor_gt 0.0702
_refine_ls_shift/su_max 0.001
_refine_ls_shift/su_mean 0.000
_refine_ls_structure_factor_coef Fsqd
_refine_ls_weighting_details 'calc w=1/[\s^2^(Fo^2^)+(0.0956P)^2^+2.9991P] where P=(Fo^2^+2Fc^2^)/3'
_refine_ls_weighting_scheme calc
_refine_ls_wR_factor_gt 0.1771
_refine_ls_wR_factor_ref 0.1986
_reflns_number_gt 4299
_reflns_number_total 5853
_reflns_threshold_expression >2sigma(I)
_cod_data_source_file ic5b02727_si_002.cif
_cod_data_source_block ak_86a
_cod_depositor_comments
;
The following automatic conversions were performed:

data item '_symmetry_cell_setting' value 'Triclinic' was changed to
'triclinic' in accordance with the
/home/saulius/struct/COD-crude-data/automatic-downloads/DataCite-retrospective/ACS/depositions/lib/dictionaries/cif_core.dic
dictionary named 'cif_core.dic' version 2.4.2 last updated on
2011-04-26.

Automatic conversion script
Id: cif_fix_values 6909 2019-04-08 15:41:33Z antanas 
;
_cod_database_code 4347108

loop_
_symmetry_equiv_pos_as_xyz
'x, y, z'
'-x, -y, -z'

loop_
_atom_site_label
_atom_site_type_symbol
_atom_site_fract_x
_atom_site_fract_y
_atom_site_fract_z
_atom_site_U_iso_or_equiv
_atom_site_adp_type
_atom_site_occupancy
_atom_site_symmetry_multiplicity
_atom_site_calc_flag
_atom_site_refinement_flags
Pd1 Pd 0.8607(3) 0.0037(2) 0.74491(19) 0.0181(10) Uani 1 1 d .
F1 F 1.257(3) 0.403(2) 0.8131(19) 0.034(5) Uani 1 1 d .
F2 F 1.107(4) 0.443(2) 0.931(3) 0.054(8) Uani 1 1 d .
F3 F 1.328(4) 0.394(3) 0.983(2) 0.055(8) Uani 1 1 d .
F4 F 0.556(8) 0.294(7) 0.836(5) 0.179(14) Uani 1 1 d U
F5 F 0.486(8) 0.299(5) 0.686(4) 0.145(11) Uani 1 1 d U
F6 F 0.382(6) 0.159(4) 0.754(8) 0.192(12) Uani 1 1 d U
O1 O 1.020(3) 0.182(2) 0.7783(19) 0.020(5) Uani 1 1 d .
O2 O 1.113(3) 0.164(3) 0.952(2) 0.029(6) Uani 1 1 d .
O3 O 0.687(3) 0.096(2) 0.7844(18) 0.020(5) Uani 1 1 d .
O4 O 0.647(3) 0.133(3) 0.611(2) 0.034(6) Uani 1 1 d .
N1 N 1.134(3) -0.124(3) 0.764(2) 0.019(6) Uani 1 1 d .
N2 N 1.241(4) -0.164(3) 0.705(2) 0.025(6) Uani 1 1 d .
N3 N 1.071(4) -0.093(3) 0.601(2) 0.030(7) Uani 1 1 d .
N4 N 0.693(3) -0.171(3) 0.708(2) 0.018(5) Uani 1 1 d .
C1 C 1.030(4) -0.078(3) 0.704(3) 0.018(6) Uani 1 1 d .
C2 C 1.201(5) -0.143(4) 0.606(3) 0.029(8) Uani 1 1 d .
H2 H 1.2549 -0.1609 0.5453 0.035 Uiso 1 1 calc R
C3 C 0.676(5) -0.247(4) 0.783(3) 0.028(8) Uani 1 1 d .
H3 H 0.7445 -0.2182 0.8541 0.034 Uiso 1 1 calc R
C4 C 0.559(5) -0.368(4) 0.757(3) 0.033(9) Uani 1 1 d .
H4 H 0.5479 -0.4208 0.8105 0.040 Uiso 1 1 calc R
C5 C 0.464(4) -0.408(4) 0.655(3) 0.028(8) Uani 1 1 d .
H5 H 0.3853 -0.4902 0.6370 0.034 Uiso 1 1 calc R
C6 C 0.478(4) -0.330(4) 0.577(3) 0.025(7) Uani 1 1 d .
H6 H 0.4093 -0.3579 0.5058 0.031 Uiso 1 1 calc R
C7 C 0.593(4) -0.213(3) 0.606(3) 0.022(7) Uani 1 1 d .
H7 H 0.6045 -0.1588 0.5530 0.027 Uiso 1 1 calc R
C8 C 1.144(5) -0.134(4) 0.882(3) 0.028(8) Uani 1 1 d .
H8 H 1.0617 -0.0963 0.9141 0.034 Uiso 1 1 calc R
C9 C 1.314(5) -0.054(5) 0.946(3) 0.037(9) Uani 1 1 d .
H9A H 1.3237 -0.0593 1.0249 0.056 Uiso 1 1 calc R
H9B H 1.3304 0.0376 0.9405 0.056 Uiso 1 1 calc R
H9C H 1.3952 -0.0891 0.9134 0.056 Uiso 1 1 calc R
C10 C 1.112(6) -0.276(4) 0.889(4) 0.042(10) Uani 1 1 d .
H10A H 1.1185 -0.2822 0.9671 0.063 Uiso 1 1 calc R
H10B H 1.1917 -0.3131 0.8567 0.063 Uiso 1 1 calc R
H10C H 1.0034 -0.3235 0.8466 0.063 Uiso 1 1 calc R
C11 C 1.105(4) 0.221(3) 0.876(3) 0.022(7) Uani 1 1 d .
C12 C 1.200(5) 0.366(4) 0.901(3) 0.032(8) Uani 1 1 d .
C13 C 0.626(4) 0.143(3) 0.707(3) 0.019(6) Uani 1 1 d .
C14 C 0.512(4) 0.222(3) 0.745(3) 0.022(7) Uani 1 1 d .
C15 C 0.979(5) -0.072(4) 0.499(3) 0.029(8) Uani 1 1 d .
H15A H 0.8621 -0.1056 0.4955 0.035 Uiso 1 1 calc R
H15B H 1.0077 -0.1189 0.4312 0.035 Uiso 1 1 calc R
C31A C 0.069(7) 0.564(6) 0.341(5) 0.065(16) Uani 1 1 d .
H31A H 0.0529 0.5302 0.2598 0.098 Uiso 1 1 calc R
H31B H 0.1580 0.6440 0.3632 0.098 Uiso 1 1 calc R
H31C H -0.0302 0.5838 0.3592 0.098 Uiso 1 1 calc R
C32A C 0.106(6) 0.466(5) 0.400(4) 0.045(11) Uani 1 1 d .
N9A N 0.136(5) 0.390(4) 0.449(4) 0.052(11) Uani 1 1 d .

loop_
_atom_site_aniso_label
_atom_site_aniso_U_11
_atom_site_aniso_U_22
_atom_site_aniso_U_33
_atom_site_aniso_U_23
_atom_site_aniso_U_13
_atom_site_aniso_U_12
Pd1 0.0218(15) 0.0211(15) 0.0153(14) 0.0061(10) 0.0055(10) 0.0104(11)
F1 0.036(12) 0.031(12) 0.039(13) 0.017(10) 0.019(10) 0.003(10)
F2 0.08(2) 0.021(12) 0.08(2) 0.011(12) 0.051(16) 0.017(12)
F3 0.065(19) 0.040(15) 0.039(15) 0.008(12) -0.014(13) -0.012(13)
F4 0.180(15) 0.207(15) 0.151(15) -0.074(6) -0.028(7) 0.167(8)
F5 0.256(12) 0.157(12) 0.149(12) 0.103(6) 0.146(6) 0.181(7)
F6 0.097(13) 0.063(13) 0.455(14) 0.044(6) 0.146(7) 0.053(7)
O1 0.022(12) 0.014(11) 0.024(12) 0.008(9) 0.008(9) 0.003(9)
O2 0.041(15) 0.028(14) 0.019(12) 0.008(10) 0.005(11) 0.007(11)
O3 0.026(12) 0.025(12) 0.015(11) 0.008(9) 0.009(9) 0.015(10)
O4 0.047(16) 0.053(18) 0.016(12) 0.012(11) 0.013(11) 0.032(14)
N1 0.026(14) 0.023(14) 0.013(12) 0.005(10) 0.004(10) 0.015(12)
N2 0.030(16) 0.034(17) 0.018(14) 0.004(12) 0.010(12) 0.018(13)
N3 0.039(18) 0.05(2) 0.017(14) 0.014(13) 0.009(13) 0.028(16)
N4 0.019(13) 0.016(13) 0.018(13) 0.002(10) 0.004(10) 0.007(11)
C1 0.022(16) 0.021(16) 0.013(14) 0.006(12) 0.004(12) 0.010(13)
C2 0.04(2) 0.04(2) 0.023(17) 0.016(15) 0.014(15) 0.025(17)
C3 0.031(19) 0.029(19) 0.026(18) 0.010(15) 0.008(15) 0.006(15)
C4 0.03(2) 0.03(2) 0.04(2) 0.018(17) 0.006(17) 0.006(16)
C5 0.020(17) 0.020(17) 0.04(2) 0.006(15) 0.003(15) 0.000(14)
C6 0.024(17) 0.032(19) 0.019(16) 0.005(14) -0.001(13) 0.007(15)
C7 0.025(17) 0.027(18) 0.018(15) 0.009(13) 0.006(13) 0.008(14)
C8 0.04(2) 0.030(19) 0.022(17) 0.015(14) 0.012(15) 0.018(17)
C9 0.04(2) 0.06(3) 0.019(18) 0.010(17) 0.003(15) 0.02(2)
C10 0.06(3) 0.04(2) 0.05(2) 0.03(2) 0.03(2) 0.03(2)
C11 0.026(17) 0.020(16) 0.024(17) 0.005(13) 0.013(13) 0.010(13)
C12 0.04(2) 0.03(2) 0.025(19) 0.007(15) 0.014(16) 0.013(17)
C13 0.019(15) 0.018(15) 0.023(16) 0.006(12) 0.007(12) 0.010(12)
C14 0.023(17) 0.020(16) 0.023(16) 0.005(13) 0.007(13) 0.008(13)
C15 0.04(2) 0.03(2) 0.022(17) 0.006(14) 0.007(15) 0.010(16)
C31A 0.06(3) 0.07(4) 0.06(4) 0.02(3) -0.01(3) 0.01(3)
C32A 0.04(3) 0.04(2) 0.05(3) 0.00(2) 0.01(2) 0.00(2)
N9A 0.04(2) 0.04(2) 0.07(3) 0.00(2) 0.001(19) 0.010(18)

loop_
_atom_type_symbol
_atom_type_description
_atom_type_scat_dispersion_real
_atom_type_scat_dispersion_imag
_atom_type_scat_source
C C 0.0033 0.0016 'International Tables Vol C Tables 4.2.6.8 and 6.1.1.4'
H H 0.0000 0.0000 'International Tables Vol C Tables 4.2.6.8 and 6.1.1.4'
F F 0.0171 0.0103 'International Tables Vol C Tables 4.2.6.8 and 6.1.1.4'
N N 0.0061 0.0033 'International Tables Vol C Tables 4.2.6.8 and 6.1.1.4'
O O 0.0106 0.0060 'International Tables Vol C Tables 4.2.6.8 and 6.1.1.4'
Pd Pd -0.9988 1.0072 'International Tables Vol C Tables 4.2.6.8 and 6.1.1.4'

loop_
_geom_angle_atom_site_label_1
_geom_angle_atom_site_label_2
_geom_angle_atom_site_label_3
_geom_angle
_geom_angle_site_symmetry_1
_geom_angle_site_symmetry_3
C1 Pd1 N4 92.0(12) . .
C1 Pd1 O1 90.3(12) . .
N4 Pd1 O1 177.1(9) . .
C1 Pd1 O3 177.6(10) . .
N4 Pd1 O3 89.7(10) . .
O1 Pd1 O3 87.9(9) . .
C11 O1 Pd1 116(2) . .
C13 O3 Pd1 115(2) . .
C1 N1 N2 113(3) . .
C1 N1 C8 128(3) . .
N2 N1 C8 119(3) . .
C2 N2 N1 104(3) . .
C1 N3 C2 108(3) . .
C1 N3 C15 126(3) . .
C2 N3 C15 126(3) . .
C3 N4 C7 119(3) . .
C3 N4 Pd1 122(2) . .
C7 N4 Pd1 120(2) . .
N1 C1 N3 104(3) . .
N1 C1 Pd1 132(2) . .
N3 C1 Pd1 124(2) . .
N2 C2 N3 111(3) . .
N2 C2 H2 124.6 . .
N3 C2 H2 124.6 . .
N4 C3 C4 121(3) . .
N4 C3 H3 119.3 . .
C4 C3 H3 119.4 . .
C5 C4 C3 119(3) . .
C5 C4 H4 120.5 . .
C3 C4 H4 120.4 . .
C4 C5 C6 121(3) . .
C4 C5 H5 119.6 . .
C6 C5 H5 119.6 . .
C7 C6 C5 118(3) . .
C7 C6 H6 120.9 . .
C5 C6 H6 120.9 . .
N4 C7 C6 122(3) . .
N4 C7 H7 119.0 . .
C6 C7 H7 119.0 . .
N1 C8 C10 110(3) . .
N1 C8 C9 108(3) . .
C10 C8 C9 112(3) . .
N1 C8 H8 109.2 . .
C10 C8 H8 109.2 . .
C9 C8 H8 109.2 . .
C8 C9 H9A 109.5 . .
C8 C9 H9B 109.5 . .
H9A C9 H9B 109.5 . .
C8 C9 H9C 109.5 . .
H9A C9 H9C 109.5 . .
H9B C9 H9C 109.5 . .
C8 C10 H10A 109.5 . .
C8 C10 H10B 109.5 . .
H10A C10 H10B 109.5 . .
C8 C10 H10C 109.5 . .
H10A C10 H10C 109.5 . .
H10B C10 H10C 109.5 . .
O2 C11 O1 130(3) . .
O2 C11 C12 117(3) . .
O1 C11 C12 112(3) . .
F3 C12 F2 108(3) . .
F3 C12 F1 106(3) . .
F2 C12 F1 107(3) . .
F3 C12 C11 112(3) . .
F2 C12 C11 110(3) . .
F1 C12 C11 114(3) . .
O4 C13 O3 129(3) . .
O4 C13 C14 118(3) . .
O3 C13 C14 113(3) . .
F4 C14 F6 101(6) . .
F4 C14 F5 101(5) . .
F6 C14 F5 107(5) . .
F4 C14 C13 116(3) . .
F6 C14 C13 116(3) . .
F5 C14 C13 115(3) . .
N3 C15 C15 109(4) . 2_756
N3 C15 H15A 110.0 . .
C15 C15 H15A 110.0 2_756 .
N3 C15 H15B 109.9 . .
C15 C15 H15B 109.9 2_756 .
H15A C15 H15B 108.3 . .
C32A C31A H31A 109.5 . .
C32A C31A H31B 109.5 . .
H31A C31A H31B 109.5 . .
C32A C31A H31C 109.5 . .
H31A C31A H31C 109.5 . .
H31B C31A H31C 109.5 . .
N9A C32A C31A 179(5) . .

loop_
_geom_bond_atom_site_label_1
_geom_bond_atom_site_label_2
_geom_bond_distance
_geom_bond_site_symmetry_2
Pd1 C1 1.97(3) .
Pd1 N4 2.02(3) .
Pd1 O1 2.02(2) .
Pd1 O3 2.07(2) .
F1 C12 1.34(4) .
F2 C12 1.33(5) .
F3 C12 1.33(5) .
F4 C14 1.20(6) .
F5 C14 1.23(5) .
F6 C14 1.20(5) .
O1 C11 1.27(4) .
O2 C11 1.22(4) .
O3 C13 1.27(4) .
O4 C13 1.22(4) .
N1 C1 1.33(4) .
N1 N2 1.37(4) .
N1 C8 1.48(4) .
N2 C2 1.30(4) .
N3 C1 1.36(4) .
N3 C2 1.37(5) .
N3 C15 1.48(4) .
N4 C3 1.33(4) .
N4 C7 1.37(4) .
C2 H2 0.9500 .
C3 C4 1.41(5) .
C3 H3 0.9500 .
C4 C5 1.34(5) .
C4 H4 0.9500 .
C5 C6 1.39(5) .
C5 H5 0.9500 .
C6 C7 1.37(5) .
C6 H6 0.9500 .
C7 H7 0.9500 .
C8 C10 1.51(5) .
C8 C9 1.54(6) .
C8 H8 1.0000 .
C9 H9A 0.9800 .
C9 H9B 0.9800 .
C9 H9C 0.9800 .
C10 H10A 0.9800 .
C10 H10B 0.9800 .
C10 H10C 0.9800 .
C11 C12 1.54(5) .
C13 C14 1.52(4) .
C15 C15 1.50(7) 2_756
C15 H15A 0.9900 .
C15 H15B 0.9900 .
C31A C32A 1.46(7) .
C31A H31A 0.9800 .
C31A H31B 0.9800 .
C31A H31C 0.9800 .
C32A N9A 1.16(6) .

loop_
_geom_torsion_atom_site_label_1
_geom_torsion_atom_site_label_2
_geom_torsion_atom_site_label_3
_geom_torsion_atom_site_label_4
_geom_torsion
_geom_torsion_site_symmetry_4
C1 Pd1 O1 C11 -86(2) .
O3 Pd1 O1 C11 96(2) .
N4 Pd1 O3 C13 -98(2) .
O1 Pd1 O3 C13 80(2) .
C1 N1 N2 C2 0(4) .
C8 N1 N2 C2 180(3) .
C1 Pd1 N4 C3 84(3) .
O3 Pd1 N4 C3 -97(3) .
C1 Pd1 N4 C7 -96(3) .
O3 Pd1 N4 C7 82(2) .
N2 N1 C1 N3 1(4) .
C8 N1 C1 N3 -179(3) .
N2 N1 C1 Pd1 -175(2) .
C8 N1 C1 Pd1 5(5) .
C2 N3 C1 N1 -1(4) .
C15 N3 C1 N1 172(3) .
C2 N3 C1 Pd1 175(3) .
C15 N3 C1 Pd1 -12(5) .
N4 Pd1 C1 N1 -91(3) .
O1 Pd1 C1 N1 91(3) .
N4 Pd1 C1 N3 94(3) .
O1 Pd1 C1 N3 -84(3) .
N1 N2 C2 N3 -1(4) .
C1 N3 C2 N2 1(5) .
C15 N3 C2 N2 -172(4) .
C7 N4 C3 C4 0(5) .
Pd1 N4 C3 C4 180(3) .
N4 C3 C4 C5 0(6) .
C3 C4 C5 C6 -1(6) .
C4 C5 C6 C7 1(6) .
C3 N4 C7 C6 0(5) .
Pd1 N4 C7 C6 -180(3) .
C5 C6 C7 N4 0(5) .
C1 N1 C8 C10 116(4) .
N2 N1 C8 C10 -63(4) .
C1 N1 C8 C9 -122(4) .
N2 N1 C8 C9 59(4) .
Pd1 O1 C11 O2 5(5) .
Pd1 O1 C11 C12 -170(2) .
O2 C11 C12 F3 27(5) .
O1 C11 C12 F3 -158(3) .
O2 C11 C12 F2 -93(4) .
O1 C11 C12 F2 82(4) .
O2 C11 C12 F1 147(3) .
O1 C11 C12 F1 -38(4) .
Pd1 O3 C13 O4 6(5) .
Pd1 O3 C13 C14 -174(2) .
O4 C13 C14 F4 -137(6) .
O3 C13 C14 F4 43(6) .
O4 C13 C14 F6 105(6) .
O3 C13 C14 F6 -75(6) .
O4 C13 C14 F5 -20(6) .
O3 C13 C14 F5 160(5) .
C1 N3 C15 C15 81(5) 2_756
C2 N3 C15 C15 -107(5) 2_756

loop_
_platon_squeeze_void_nr
_platon_squeeze_void_average_x
_platon_squeeze_void_average_y
_platon_squeeze_void_average_z
_platon_squeeze_void_volume
_platon_squeeze_void_count_electrons
_platon_squeeze_void_content
1 -0.030 -0.016 -0.009 1010 2178 ' '

loop_
_cod_changelog_entry_id
_cod_changelog_entry_author
_cod_changelog_entry_date
_cod_changelog_entry_text
1 'Vaitkus, Antanas' 2022-06-28T19:00:00+03:00
;
 Removed the '_chemical_name_systematic' data item that had an incorrect value.
;
